data_7712952
loop_
_publ_author_name
'Mi\<cov\'a, Romana'
'Rajn\'ak, Cyril'
'Titis, Jan'
'Bie\'nko, Alina'
'Moncol, Jan'
'Samolova, Erika'
'Boca, Roman'

_publ_section_title
;
 Easy-axis magnetic anisotropy in tetragonally elongated cobalt(II)
 complexes beyond the spin-Hamiltonian formalism
;
_journal_name_full 'Dalton Transactions'
_journal_paper_doi 10.1039/D3DT00990D
_journal_year 2023
_chemical_formula_moiety 'C24 H20 Co F12 N2 O4'
_chemical_formula_sum 'C24 H20 Co F12 N2 O4'
_chemical_formula_weight 687.351
_space_group_crystal_system monoclinic
_space_group_IT_number 14
_space_group_name_Hall '-P 2ybc'
_space_group_name_H-M_alt 'P 1 21/c 1'
_symmetry_Int_Tables_number 14
_atom_sites_solution_primary dual
_audit_creation_date 2023-01-15
_audit_creation_method
;
Olex2 1.5
(compiled 2022.04.07 svn.rca3783a0 for OlexSys, GUI svn.r6498)
;
_audit_update_record
;
2023-01-15 deposited with the CCDC.	2023-05-04 downloaded from the CCDC.
;
_cell_angle_alpha 90
_cell_angle_beta 100.335(4)
_cell_angle_gamma 90
_cell_formula_units_Z 2
_cell_length_a 7.9911(18)
_cell_length_b 9.202(2)
_cell_length_c 20.709(5)
_cell_measurement_reflns_used 3240
_cell_measurement_temperature 296.15
_cell_measurement_theta_max 23.82
_cell_measurement_theta_min 2.43
_cell_volume 1498.1(6)
_computing_cell_refinement 'SAINT v8.40B (Bruker, 2019)'
_computing_data_collection 'APEX4 v2022.1-1 (Bruker, 2022)'
_computing_data_reduction 'SAINT v8.40B (Bruker, 2019)'
_computing_molecular_graphics 'Olex2 1.5 (Dolomanov et al., 2009)'
_computing_publication_material 'Olex2 1.5 (Dolomanov et al., 2009)'
_computing_structure_refinement 'olex2.refine 1.5 (Bourhis et al., 2015)'
_computing_structure_solution 'SHELXT 2018/2 (Sheldrick, 2018)'
_diffrn_ambient_temperature 296.15
_diffrn_detector_area_resol_mean 7.9
_diffrn_detector_type 'CCD Area Detector'
_diffrn_measured_fraction_theta_full 0.9992
_diffrn_measured_fraction_theta_max 0.9992
_diffrn_measurement_device 'Kappa Four-Circle Diffractometer'
_diffrn_measurement_device_type 'Bruker APEX-II Ultra'
_diffrn_measurement_method '\w and \f scans'
_diffrn_radiation_type 'Mo K\a'
_diffrn_radiation_wavelength 0.71073
_diffrn_reflns_av_R_equivalents 0.0292
_diffrn_reflns_av_unetI/netI 0.0259
_diffrn_reflns_Laue_measured_fraction_full 0.9992
_diffrn_reflns_Laue_measured_fraction_max 0.9992
_diffrn_reflns_limit_h_max 9
_diffrn_reflns_limit_h_min -9
_diffrn_reflns_limit_k_max 10
_diffrn_reflns_limit_k_min -9
_diffrn_reflns_limit_l_max 24
_diffrn_reflns_limit_l_min -24
_diffrn_reflns_number 8689
_diffrn_reflns_point_group_measured_fraction_full 0.9992
_diffrn_reflns_point_group_measured_fraction_max 0.9992
_diffrn_reflns_theta_full 25.0244
_diffrn_reflns_theta_max 25.02
_diffrn_reflns_theta_min 2.00
_exptl_absorpt_coefficient_mu 0.679
_exptl_absorpt_correction_T_max 0.7452
_exptl_absorpt_correction_T_min 0.7010
_exptl_absorpt_correction_type multi-scan
_exptl_absorpt_process_details
;
SADABS-2016/2 (Bruker,2016/2) was used for absorption correction.
wR2(int) was 0.0904 before and 0.0378 after correction.
The Ratio of minimum to maximum transmission is 0.9407.
The \l/2 correction factor is Not present.
;
_exptl_crystal_colour 'orangish red'
_exptl_crystal_colour_modifier orangish
_exptl_crystal_colour_primary red
_exptl_crystal_density_diffrn 1.524
_exptl_crystal_description block
_exptl_crystal_F_000 691.462
_exptl_crystal_size_max 0.26
_exptl_crystal_size_mid 0.24
_exptl_crystal_size_min 0.12
_refine_diff_density_max 0.4161
_refine_diff_density_min -0.2901
_refine_diff_density_rms 0.0525
_refine_ls_d_res_high 0.8401
_refine_ls_d_res_low 10.1867
_refine_ls_goodness_of_fit_ref 1.0645
_refine_ls_hydrogen_treatment constr
_refine_ls_matrix_type full
_refine_ls_number_constraints 35
_refine_ls_number_parameters 223
_refine_ls_number_reflns 2643
_refine_ls_number_restraints 28
_refine_ls_restrained_S_all 1.0584
_refine_ls_R_factor_all 0.0652
_refine_ls_R_factor_gt 0.0501
_refine_ls_shift/su_max -0.0010
_refine_ls_shift/su_mean 0.0001
_refine_ls_structure_factor_coef Fsqd
_refine_ls_weighting_details 'w=1/[\s^2^(Fo^2^)+(0.0864P)^2^+0.5342P] where P=(Fo^2^+2Fc^2^)/3'
_refine_ls_weighting_scheme calc
_refine_ls_wR_factor_gt 0.1459
_refine_ls_wR_factor_ref 0.1621
_reflns_Friedel_coverage 0.0
_reflns_limit_h_max 9
_reflns_limit_h_min -9
_reflns_limit_k_max 10
_reflns_limit_k_min 0
_reflns_limit_l_max 24
_reflns_limit_l_min 0
_reflns_number_gt 2017
_reflns_number_total 2643
_reflns_threshold_expression I>=2u(I)
_cod_data_source_file d3dt00990d2.cif
_cod_data_source_block 1c
_cod_original_cell_volume 1498.2(6)
_cod_database_code 7712952
_olex2_refinement_description
;
1. Fixed Uiso
 At 1.2 times of:
  All C(H) groups, All C(H,H) groups
 At 1.5 times of:
  All C(H,H,H) groups
2. Restrained distances
 C8-C11 \\sim C8-C11A
 with sigma of 0.02
 C1-F1 \\sim C1-F2 \\sim C1-F3 \\sim C1-F1A \\sim C1-F2A \\sim C1-F3A
 with sigma of 0.02
 C5-F4 \\sim C5-F5 \\sim C5-F6 \\sim C5-F4A \\sim C5-F5A \\sim C5-F6A
 with sigma of 0.02
 F1-F2 \\sim F1-F3 \\sim F2-F3 \\sim F1A-F2A \\sim F1A-F3A \\sim F2A-F3A
 with sigma of 0.04
 F4-F5 \\sim F4-F6 \\sim F5-F6 \\sim F4A-F5A \\sim F4A-F6A \\sim F5A-F6A
 with sigma of 0.04
3. Uiso/Uaniso restraints and constraints
Uanis(C11) = Uanis(C11A)
Uanis(C12) = Uanis(C12A)
Uanis(F1) = Uanis(F1A)
Uanis(F2) = Uanis(F2A)
Uanis(F3) = Uanis(F3A)
Uanis(F4) = Uanis(F4A)
Uanis(F5) = Uanis(F5A)
Uanis(F6) = Uanis(F6A)
4. Rigid body (RIGU) restrains
 All non-hydrogen atoms
 with sigma for 1-2 distances of 0.004 and sigma for 1-3 distances of 0.004
5. Same fragment restrains
{C11A, C12A} sigma for 1-2: 0.01, 1-3: 0.02
as in
{C11, C12}
6. Others
 Sof(C11A)=Sof(H11c)=Sof(H11d)=Sof(C12A)=Sof(H12d)=Sof(H12e)=Sof(H12f)=1-FVAR(1)
 Sof(C11)=Sof(H11a)=Sof(H11b)=Sof(C12)=Sof(H12a)=Sof(H12b)=Sof(H12c)=FVAR(1)
 Sof(F1A)=Sof(F2A)=Sof(F3A)=1-FVAR(2)
 Sof(F1)=Sof(F2)=Sof(F3)=FVAR(2)
 Sof(F4A)=Sof(F5A)=Sof(F6A)=1-FVAR(3)
 Sof(F4)=Sof(F5)=Sof(F6)=FVAR(3)
7.a Secondary CH2 refined with riding coordinates:
 C11(H11a,H11b), C11A(H11c,H11d)
7.b Me refined with riding coordinates:
 C12(H12a,H12b,H12c), C12A(H12d,H12e,H12f)
7.c Aromatic/amide H refined with riding coordinates:
 C3(H3), C6(H6), C7(H7), C9(H9), C10(H10)
;
_olex2_submission_special_instructions 'No special instructions were received'

loop_
_space_group_symop_id
_space_group_symop_operation_xyz
1 x,y,z
2 -x,y+1/2,-z+1/2
3 -x,-y,-z
4 x,-y-1/2,z-1/2

loop_
_atom_site_label
_atom_site_type_symbol
_atom_site_fract_x
_atom_site_fract_y
_atom_site_fract_z
_atom_site_U_iso_or_equiv
_atom_site_adp_type
_atom_site_occupancy
_atom_site_site_symmetry_order
_atom_site_refinement_flags_posn
_atom_site_refinement_flags_adp
_atom_site_refinement_flags_occupancy
_atom_site_disorder_group
Co1 Co 0.5 0.5 0.5 0.0715(3) Uani 1.000000 2 S TU P .
F1 F 0.7801(17) -0.0197(9) 0.5543(7) 0.254(7) Uani 0.672(6) 1 D U . 1
F2 F 0.7543(10) 0.0583(8) 0.4624(4) 0.171(3) Uani 0.672(6) 1 D U . 1
F3 F 0.9314(7) 0.1474(9) 0.5342(6) 0.198(4) Uani 0.672(6) 1 D U . 1
F4 F 0.4202(10) 0.1517(9) 0.6969(4) 0.205(3) Uani 0.859(7) 1 D U . 1
F5 F 0.2024(6) 0.2462(11) 0.6458(3) 0.190(3) Uani 0.859(7) 1 D U . 1
F6 F 0.3834(11) 0.3745(8) 0.7046(3) 0.186(3) Uani 0.859(7) 1 D U . 1
F1A F 0.877(4) 0.133(2) 0.4888(16) 0.254(7) Uani 0.328(6) 1 D U . 2
F2A F 0.875(2) 0.0732(19) 0.5866(7) 0.171(3) Uani 0.328(6) 1 D U . 2
F3A F 0.7003(15) -0.0232(19) 0.5232(13) 0.198(4) Uani 0.328(6) 1 D U . 2
F4A F 0.239(6) 0.350(5) 0.667(2) 0.205(3) Uani 0.141(7) 1 D U . 2
F5A F 0.466(3) 0.257(7) 0.7151(13) 0.190(3) Uani 0.141(7) 1 D U . 2
F6A F 0.297(7) 0.136(3) 0.6510(16) 0.186(3) Uani 0.141(7) 1 D U . 2
O1 O 0.6407(3) 0.3143(3) 0.49686(12) 0.0855(7) Uani 1.000000 1 . U . .
O2 O 0.4003(3) 0.4122(3) 0.57601(12) 0.0868(7) Uani 1.000000 1 . U . .
N1 N 0.7044(3) 0.5888(3) 0.56950(13) 0.0782(8) Uani 1.000000 1 . U . .
C1 C 0.7795(9) 0.0977(7) 0.5255(4) 0.142(2) Uani 1.000000 1 D U . .
C2 C 0.6518(5) 0.2146(4) 0.5376(2) 0.0881(10) Uani 1.000000 1 . U . .
C3 C 0.5675(6) 0.2003(5) 0.5892(2) 0.1079(13) Uani 1.000000 1 . U . .
H3 H 0.5921(6) 0.1193(5) 0.6161(2) 0.1295(16) Uiso 1.000000 1 R . . .
C4 C 0.4496(5) 0.2967(5) 0.60419(18) 0.0888(11) Uani 1.000000 1 . U . .
C5 C 0.3610(8) 0.2655(8) 0.6629(3) 0.1326(19) Uani 1.000000 1 D U . .
C6 C 0.6830(5) 0.6614(5) 0.6220(2) 0.1021(12) Uani 1.000000 1 . U . .
H6 H 0.5727(5) 0.6728(5) 0.6298(2) 0.1226(15) Uiso 1.000000 1 R . . .
C7 C 0.8131(7) 0.7214(7) 0.6660(2) 0.1302(18) Uani 1.000000 1 . U . .
H7 H 0.7900(7) 0.7747(7) 0.7015(2) 0.156(2) Uiso 1.000000 1 R . . .
C8 C 0.9788(6) 0.7023(7) 0.6572(3) 0.1260(17) Uani 1.000000 1 D U . .
C9 C 0.9992(6) 0.6295(7) 0.6035(3) 0.1252(17) Uani 1.000000 1 . U . .
H9 H 1.1082(6) 0.6155(7) 0.5947(3) 0.150(2) Uiso 1.000000 1 R . . .
C10 C 0.8654(5) 0.5761(6) 0.5618(2) 0.1086(14) Uani 1.000000 1 . U . .
H10 H 0.8867(5) 0.5267(6) 0.5249(2) 0.1303(17) Uiso 1.000000 1 R . . .
C11 C 1.1341(12) 0.7534(16) 0.7058(6) 0.194(5) Uani 0.816(15) 1 D U . 1
H11a H 1.1791(12) 0.6696(16) 0.7317(6) 0.232(6) Uiso 0.816(15) 1 R . . 1
H11b H 1.2195(12) 0.7825(16) 0.6805(6) 0.232(6) Uiso 0.816(15) 1 R . . 1
C12 C 1.1209(15) 0.8531(19) 0.7447(8) 0.284(8) Uani 0.816(15) 1 D U . 1
H12a H 1.2298(15) 0.8714(19) 0.7716(8) 0.426(13) Uiso 0.816(15) 1 R . . 1
H12b H 1.0817(15) 0.9394(19) 0.7206(8) 0.426(13) Uiso 0.816(15) 1 R . . 1
H12c H 1.0410(15) 0.8258(19) 0.7721(8) 0.426(13) Uiso 0.816(15) 1 R . . 1
C11A C 1.075(5) 0.836(6) 0.696(3) 0.194(5) Uani 0.184(15) 1 D U . 2
H11c H 1.021(5) 0.926(6) 0.680(3) 0.232(6) Uiso 0.184(15) 1 R . . 2
H11d H 1.066(5) 0.828(6) 0.742(3) 0.232(6) Uiso 0.184(15) 1 R . . 2
C12A C 1.226(6) 0.840(9) 0.692(4) 0.284(8) Uani 0.184(15) 1 D U . 2
H12d H 1.279(6) 0.921(9) 0.716(4) 0.426(13) Uiso 0.184(15) 1 R . . 2
H12e H 1.281(6) 0.752(9) 0.709(4) 0.426(13) Uiso 0.184(15) 1 R . . 2
H12f H 1.235(6) 0.849(9) 0.646(4) 0.426(13) Uiso 0.184(15) 1 R . . 2

loop_
_atom_site_aniso_label
_atom_site_aniso_U_11
_atom_site_aniso_U_22
_atom_site_aniso_U_33
_atom_site_aniso_U_12
_atom_site_aniso_U_13
_atom_site_aniso_U_23
Co1 0.0670(4) 0.0809(5) 0.0737(4) 0.0160(3) 0.0319(3) 0.0065(3)
F1 0.296(12) 0.128(6) 0.377(15) 0.130(8) 0.163(12) 0.118(8)
F2 0.169(5) 0.134(4) 0.212(6) 0.039(4) 0.044(4) -0.060(5)
F3 0.084(3) 0.186(6) 0.310(11) 0.051(3) -0.000(4) -0.064(7)
F4 0.228(6) 0.236(6) 0.166(5) 0.012(5) 0.073(4) 0.122(5)
F5 0.113(3) 0.295(8) 0.178(4) -0.054(4) 0.070(3) 0.035(4)
F6 0.250(6) 0.228(6) 0.102(3) -0.050(5) 0.086(3) -0.010(3)
F1A 0.296(12) 0.128(6) 0.377(15) 0.130(8) 0.163(12) 0.118(8)
F2A 0.169(5) 0.134(4) 0.212(6) 0.039(4) 0.044(4) -0.060(5)
F3A 0.084(3) 0.186(6) 0.310(11) 0.051(3) -0.000(4) -0.064(7)
F4A 0.228(6) 0.236(6) 0.166(5) 0.012(5) 0.073(4) 0.122(5)
F5A 0.113(3) 0.295(8) 0.178(4) -0.054(4) 0.070(3) 0.035(4)
F6A 0.250(6) 0.228(6) 0.102(3) -0.050(5) 0.086(3) -0.010(3)
O1 0.0795(15) 0.0877(16) 0.0946(16) 0.0224(12) 0.0296(12) 0.0014(14)
O2 0.0793(15) 0.107(2) 0.0818(14) 0.0072(14) 0.0353(12) 0.0095(15)
N1 0.0737(17) 0.091(2) 0.0764(17) 0.0074(14) 0.0313(13) -0.0017(15)
C1 0.129(5) 0.099(4) 0.182(7) 0.013(3) -0.012(4) 0.010(4)
C2 0.076(2) 0.079(2) 0.108(3) 0.0133(18) 0.010(2) 0.008(2)
C3 0.106(3) 0.097(3) 0.120(3) 0.010(2) 0.020(3) 0.034(3)
C4 0.079(2) 0.111(3) 0.078(2) -0.014(2) 0.0167(18) 0.019(2)
C5 0.128(5) 0.166(6) 0.107(4) -0.015(4) 0.030(3) 0.040(4)
C6 0.089(3) 0.136(3) 0.089(2) 0.005(2) 0.038(2) -0.014(3)
C7 0.129(4) 0.179(5) 0.088(3) -0.012(4) 0.031(3) -0.042(3)
C8 0.099(3) 0.170(5) 0.108(3) -0.012(3) 0.015(3) -0.025(3)
C9 0.076(3) 0.179(5) 0.125(4) -0.006(3) 0.031(3) -0.034(4)
C10 0.071(2) 0.155(4) 0.107(3) 0.004(2) 0.035(2) -0.034(3)
C11 0.123(8) 0.247(13) 0.194(8) -0.004(6) -0.016(6) -0.103(10)
C12 0.159(9) 0.359(18) 0.317(18) -0.049(10) -0.001(10) -0.195(16)
C11A 0.123(8) 0.247(13) 0.194(8) -0.004(6) -0.016(6) -0.103(10)
C12A 0.159(9) 0.359(18) 0.317(18) -0.049(10) -0.001(10) -0.195(16)

loop_
_atom_type_symbol
_atom_type_scat_dispersion_real
_atom_type_scat_dispersion_imag
_atom_type_scat_Cromer_Mann_a1
_atom_type_scat_Cromer_Mann_a2
_atom_type_scat_Cromer_Mann_a3
_atom_type_scat_Cromer_Mann_a4
_atom_type_scat_Cromer_Mann_b1
_atom_type_scat_Cromer_Mann_b2
_atom_type_scat_Cromer_Mann_b3
_atom_type_scat_Cromer_Mann_b4
_atom_type_scat_Cromer_Mann_c
_atom_type_scat_source
_atom_type_scat_dispersion_source
C 0.00347 0.00161 2.31000 1.02000 1.58860 0.86500 20.84390 10.20750 0.56870 51.65120 0.21560 'International Tables Volume C Table 6.1.1.4 (pp. 500-502)' 'Henke, Gullikson and Davis, At. Data and Nucl. Data Tables, 1993, 54, 2'
Co 0.35655 0.96576 12.28410 7.34090 4.00340 2.34880 4.27910 0.27840 13.53590 71.16920 1.01180 'International Tables Volume C Table 6.1.1.4 (pp. 500-502)' 'Henke, Gullikson and Davis, At. Data and Nucl. Data Tables, 1993, 54, 2'
F 0.01794 0.01033 3.53920 2.64120 1.51700 1.02430 10.28250 4.29440 0.26150 26.14760 0.27760 'International Tables Volume C Table 6.1.1.4 (pp. 500-502)' 'Henke, Gullikson and Davis, At. Data and Nucl. Data Tables, 1993, 54, 2'
H 0.00000 0.00000 0.49300 0.32291 0.14019 0.04081 10.51090 26.12570 3.14236 57.79970 0.00304 'International Tables Volume C Table 6.1.1.4 (pp. 500-502)' 'Henke, Gullikson and Davis, At. Data and Nucl. Data Tables, 1993, 54, 2'
N 0.00653 0.00323 12.21260 3.13220 2.01250 1.16630 0.00570 9.89330 28.99750 0.58260 -11.52900 'International Tables Volume C Table 6.1.1.4 (pp. 500-502)' 'Henke, Gullikson and Davis, At. Data and Nucl. Data Tables, 1993, 54, 2'
O 0.01158 0.00611 3.04850 2.28680 1.54630 0.86700 13.27710 5.70110 0.32390 32.90890 0.25080 'International Tables Volume C Table 6.1.1.4 (pp. 500-502)' 'Henke, Gullikson and Davis, At. Data and Nucl. Data Tables, 1993, 54, 2'

loop_
_geom_angle_atom_site_label_1
_geom_angle_atom_site_label_2
_geom_angle_atom_site_label_3
_geom_angle
_geom_angle_site_symmetry_1
_geom_angle_site_symmetry_3
_geom_angle_publ_flag
O1 Co1 O1 180.0 3_666 . ?
O2 Co1 O1 89.23(10) . . ?
O2 Co1 O1 90.77(10) 3_666 . ?
O2 Co1 O1 89.23(10) 3_666 3_666 ?
O2 Co1 O1 90.77(10) . 3_666 ?
O2 Co1 O2 180.0 . 3_666 ?
N1 Co1 O1 90.99(10) . 3_666 ?
N1 Co1 O1 89.01(10) . . ?
N1 Co1 O1 89.01(10) 3_666 3_666 ?
N1 Co1 O1 90.99(10) 3_666 . ?
N1 Co1 O2 89.37(10) 3_666 3_666 ?
N1 Co1 O2 90.63(10) . 3_666 ?
N1 Co1 O2 89.37(10) . . ?
N1 Co1 O2 90.63(10) 3_666 . ?
N1 Co1 N1 180.0 3_666 . ?
C2 O1 Co1 124.6(2) . 3_666 ?
C4 O2 Co1 124.3(2) . 3_666 ?
C6 N1 Co1 123.7(2) . . ?
C10 N1 Co1 121.6(3) . . ?
C10 N1 C6 114.7(3) . . ?
F2 C1 F1 102.8(9) . . ?
F3 C1 F1 108.9(8) . . ?
F3 C1 F2 102.0(8) . . ?
F1A C1 F1 125.7(9) . . ?
F1A C1 F2 57.7(18) . . ?
F1A C1 F3 45.7(17) . . ?
F2A C1 F1 57.2(8) . . ?
F2A C1 F2 144.8(7) . . ?
F2A C1 F3 64.6(8) . . ?
F2A C1 F1A 107.7(16) . . ?
F3A C1 F1 38.1(10) . . ?
F3A C1 F2 74.9(11) . . ?
F3A C1 F3 140.2(8) . . ?
F3A C1 F1A 124.9(17) . . ?
F3A C1 F2A 94.7(12) . . ?
C2 C1 F1 118.7(8) . . ?
C2 C1 F2 111.2(5) . . ?
C2 C1 F3 111.6(5) . . ?
C2 C1 F1A 115.6(8) . . ?
C2 C1 F2A 103.9(7) . . ?
C2 C1 F3A 106.1(9) . . ?
C1 C2 O1 112.1(4) . . ?
C3 C2 O1 128.2(4) . . ?
C3 C2 C1 119.7(5) . . ?
H3 C3 C2 117.6(2) . . ?
C4 C3 C2 124.7(4) . . ?
C4 C3 H3 117.6(2) . . ?
C3 C4 O2 128.4(4) . . ?
C5 C4 O2 112.3(4) . . ?
C5 C4 C3 119.4(4) . . ?
F5 C5 F4 106.7(6) . . ?
F6 C5 F4 105.3(6) . . ?
F6 C5 F5 107.6(7) . . ?
F4A C5 F4 132.2(14) . . ?
F4A C5 F5 50(3) . . ?
F4A C5 F6 60(3) . . ?
F5A C5 F4 50(3) . . ?
F5A C5 F5 135.7(13) . . ?
F5A C5 F6 59(3) . . ?
F5A C5 F4A 113(3) . . ?
F6A C5 F4 57(2) . . ?
F6A C5 F5 59(2) . . ?
F6A C5 F6 145.6(13) . . ?
F6A C5 F4A 107(2) . . ?
F6A C5 F5A 106(2) . . ?
C4 C5 F4 113.8(6) . . ?
C4 C5 F5 112.6(5) . . ?
C4 C5 F6 110.4(5) . . ?
C4 C5 F4A 113.8(14) . . ?
C4 C5 F5A 111.5(14) . . ?
C4 C5 F6A 103.9(13) . . ?
H6 C6 N1 118.0(2) . . ?
C7 C6 N1 124.0(4) . . ?
C7 C6 H6 118.0(3) . . ?
H7 C7 C6 120.2(3) . . ?
C8 C7 C6 119.6(4) . . ?
C8 C7 H7 120.2(3) . . ?
C9 C8 C7 116.0(4) . . ?
C11 C8 C7 124.1(6) . . ?
C11 C8 C9 119.9(6) . . ?
C11A C8 C7 102.8(17) . . ?
C11A C8 C9 134(2) . . ?
C11A C8 C11 33(2) . . ?
H9 C9 C8 119.4(3) . . ?
C10 C9 C8 121.3(4) . . ?
C10 C9 H9 119.4(3) . . ?
C9 C10 N1 124.5(4) . . ?
H10 C10 N1 117.7(2) . . ?
H10 C10 C9 117.7(3) . . ?
H11a C11 C8 107.3(6) . . ?
H11b C11 C8 107.3(6) . . ?
H11b C11 H11a 106.9 . . ?
C12 C11 C8 120.3(10) . . ?
C12 C11 H11a 107.3(11) . . ?
C12 C11 H11b 107.3(11) . . ?
H12a C12 C11 109.5 . . ?
H12b C12 C11 109.5 . . ?
H12b C12 H12a 109.5 . . ?
H12c C12 C11 109.5 . . ?
H12c C12 H12a 109.5 . . ?
H12c C12 H12b 109.5 . . ?
H11c C11A C8 109(2) . . ?
H11d C11A C8 109(3) . . ?
H11d C11A H11c 107.9 . . ?
C12A C11A C8 112(4) . . ?
C12A C11A H11c 109(6) . . ?
C12A C11A H11d 109(5) . . ?
H12d C12A C11A 109.5 . . ?
H12e C12A C11A 109.5 . . ?
H12e C12A H12d 109.5 . . ?
H12f C12A C11A 109.5 . . ?
H12f C12A H12d 109.5 . . ?
H12f C12A H12e 109.5 . . ?

loop_
_geom_bond_atom_site_label_1
_geom_bond_atom_site_label_2
_geom_bond_distance
_geom_bond_site_symmetry_2
_geom_bond_publ_flag
Co1 O1 2.053(2) . ?
Co1 O1 2.053(2) 3_666 ?
Co1 O2 2.053(2) 3_666 ?
Co1 O2 2.053(2) . ?
Co1 N1 2.136(3) . ?
Co1 N1 2.136(3) 3_666 ?
F1 C1 1.233(9) . ?
F2 C1 1.335(9) . ?
F3 C1 1.280(10) . ?
F4 C5 1.303(7) . ?
F5 C5 1.265(7) . ?
F6 C5 1.315(8) . ?
F1A C1 1.224(16) . ?
F2A C1 1.375(14) . ?
F3A C1 1.277(16) . ?
F4A C5 1.26(2) . ?
F5A C5 1.25(2) . ?
F6A C5 1.300(19) . ?
O1 C2 1.238(4) . ?
O2 C4 1.242(5) . ?
N1 C6 1.314(5) . ?
N1 C10 1.329(4) . ?
C1 C2 1.534(7) . ?
C2 C3 1.369(6) . ?
C3 H3 0.9300 . ?
C3 C4 1.370(6) . ?
C4 C5 1.539(7) . ?
C6 H6 0.9300 . ?
C6 C7 1.369(6) . ?
C7 H7 0.9300 . ?
C7 C8 1.380(7) . ?
C8 C9 1.333(7) . ?
C8 C11 1.525(10) . ?
C8 C11A 1.59(3) . ?
C9 H9 0.9300 . ?
C9 C10 1.342(6) . ?
C10 H10 0.9300 . ?
C11 H11a 0.9700 . ?
C11 H11b 0.9700 . ?
C11 C12 1.238(13) . ?
C12 H12a 0.9600 . ?
C12 H12b 0.9600 . ?
C12 H12c 0.9600 . ?
C11A H11c 0.9700 . ?
C11A H11d 0.9700 . ?
C11A C12A 1.228(19) . ?
C12A H12d 0.9600 . ?
C12A H12e 0.9600 . ?
C12A H12f 0.9600 . ?

loop_
_geom_torsion_atom_site_label_1
_geom_torsion_atom_site_label_2
_geom_torsion_atom_site_label_3
_geom_torsion_atom_site_label_4
_geom_torsion
_geom_torsion_site_symmetry_1
_geom_torsion_site_symmetry_2
_geom_torsion_site_symmetry_3
_geom_torsion_site_symmetry_4
_geom_torsion_publ_flag
Co1 O1 C2 C1 -174.6(4) . . . . ?
Co1 O1 C2 C1 -174.6(4) 3_666 . . . ?
Co1 O1 C2 C3 4.9(4) 3_666 . . . ?
Co1 O1 C2 C3 4.9(4) . . . . ?
Co1 O2 C4 C3 -4.8(4) 3_666 . . . ?
Co1 O2 C4 C3 -4.8(4) . . . . ?
Co1 O2 C4 C5 175.2(4) . . . . ?
Co1 O2 C4 C5 175.2(4) 3_666 . . . ?
Co1 N1 C6 C7 -178.5(4) 3_666 . . . ?
Co1 N1 C6 C7 -178.5(4) . . . . ?
Co1 N1 C10 C9 179.8(4) . . . . ?
Co1 N1 C10 C9 179.8(4) 3_666 . . . ?
F1 C1 C2 O1 -166.6(11) . . . . ?
F1 C1 C2 C3 13.8(13) . . . . ?
F2 C1 C2 O1 -47.7(7) . . . . ?
F2 C1 C2 C3 132.8(7) . . . . ?
F3 C1 C2 O1 65.5(9) . . . . ?
F3 C1 C2 C3 -114.0(8) . . . . ?
F4 C5 C4 O2 -174.4(7) . . . . ?
F4 C5 C4 C3 5.6(9) . . . . ?
F5 C5 C4 O2 64.0(8) . . . . ?
F5 C5 C4 C3 -116.0(8) . . . . ?
F6 C5 C4 O2 -56.3(7) . . . . ?
F6 C5 C4 C3 123.7(6) . . . . ?
F1A C1 C2 O1 16(2) . . . . ?
F1A C1 C2 C3 -164(2) . . . . ?
F2A C1 C2 O1 133.4(10) . . . . ?
F2A C1 C2 C3 -46.2(11) . . . . ?
F3A C1 C2 O1 -127.5(13) . . . . ?
F3A C1 C2 C3 53.0(14) . . . . ?
F4A C5 C4 O2 9(4) . . . . ?
F4A C5 C4 C3 -171(3) . . . . ?
F5A C5 C4 O2 -120(3) . . . . ?
F5A C5 C4 C3 60(3) . . . . ?
F6A C5 C4 O2 126(3) . . . . ?
F6A C5 C4 C3 -54(3) . . . . ?
O1 C2 C3 C4 1.4(5) . . . . ?
O2 C4 C3 C2 -1.5(5) . . . . ?
N1 C6 C7 C8 -2.3(6) . . . . ?
N1 C10 C9 C8 -0.4(7) . . . . ?
C1 C2 C3 C4 -179.2(4) . . . . ?
C2 C3 C4 C5 178.6(5) . . . . ?
C6 C7 C8 C9 2.6(7) . . . . ?
C6 C7 C8 C11 -174.8(9) . . . . ?
C6 C7 C8 C11A 157(3) . . . . ?
C7 C8 C9 C10 -1.4(7) . . . . ?
C7 C8 C11 C12 -23.1(13) . . . . ?
C7 C8 C11A C12A -177(6) . . . . ?

loop_
_restr_equal_distance_atom_site_label_1
_restr_equal_distance_atom_site_label_2
_restr_equal_distance_site_symmetry_2
_restr_equal_distance_class_id
F1 F2 1 4
F1 F3 1 4
F2 F3 1 4
F4 F5 1 5
F4 F6 1 5
F5 F6 1 5
F1A F2A 1 4
F1A F3A 1 4
F2A F3A 1 4
F4A F5A 1 5
F4A F6A 1 5
F5A F6A 1 5
C1 F1 1 2
C1 F2 1 2
C1 F3 1 2
C1 F1A 1 2
C1 F2A 1 2
C1 F3A 1 2
C5 F4 1 3
C5 F5 1 3
C5 F6 1 3
C5 F4A 1 3
C5 F5A 1 3
C5 F6A 1 3
C8 C11 1 1
C8 C11A 1 1
C11 C12 1 6
C11A C12A 1 6

loop_
_restr_equal_distance_class_class_id
_restr_equal_distance_class_target_weight_param
_restr_equal_distance_class_average
_restr_equal_distance_class_esd
_restr_equal_distance_class_diff_max
1 0.0200 1.5584 0.0332 0.0332
2 0.0200 1.2871 0.0534 0.0876
3 0.0200 1.2820 0.0253 0.0367
4 0.0400 2.0590 0.0835 0.1583
5 0.0400 2.0700 0.0181 0.0312
6 0.0100 1.2328 0.0049 0.0049
